data_4120937
loop_
_publ_author_name
'Daniel Gallego'
'Andreas Br\"uck'
'Elisabeth Irran'
'Florian Meier'
'Martin Kaupp'
'Matthias Driess'
'John F. Hartwig'

_publ_section_title
;
 From Bis(silylene) and Bis(germylene) Pincer-Type Nickel(II) Complexes to
 Isolable Intermediates of the Nickel-Catalyzed Sonogashira Cross-Coupling
 Reaction
;
_journal_name_full 'Journal of the American Chemical Society'
_journal_page_first 15617
_journal_page_last 15626
_journal_paper_doi 10.1021/ja408137t
_journal_volume 135
_journal_year 2013
_chemical_formula_moiety '2(C52 H70 Br Cu N4 Ni O2 Si2), 2(C7 H8), C5 H12'
_chemical_formula_sum 'C123 H168 Br2 Cu2 N8 Ni2 O4 Si4'
_chemical_formula_weight 2339.33
_chemical_name_systematic
; 
 ? 
;
_space_group_IT_number 15
_symmetry_cell_setting monoclinic
_symmetry_space_group_name_Hall '-C 2yc'
_symmetry_space_group_name_H-M 'C 1 2/c 1'
_atom_sites_solution_hydrogens geom
_atom_sites_solution_primary direct
_atom_sites_solution_secondary difmap
_audit_creation_method
;
CrysAlisPro, Agilent Technologies,
Version 1.171.36.24 (release 03-12-2012 CrysAlis171 .NET)
(compiled Dec  3 2012,18:21:49)
;
_cell_angle_alpha 90.00
_cell_angle_beta 92.620(2)
_cell_angle_gamma 90.00
_cell_formula_units_Z 4
_cell_length_a 34.2351(8)
_cell_length_b 19.3827(3)
_cell_length_c 18.1672(3)
_cell_measurement_reflns_used 17843
_cell_measurement_temperature 150(2)
_cell_measurement_theta_max 73.7240
_cell_measurement_theta_min 3.5390
_cell_volume 12042.6(4)
_computing_cell_refinement
;
CrysAlisPro, Agilent Technologies,
Version 1.171.36.24 (release 03-12-2012 CrysAlis171 .NET)
(compiled Dec  3 2012,18:21:49)
;
_computing_data_collection
;
CrysAlisPro, Agilent Technologies,
Version 1.171.36.24 (release 03-12-2012 CrysAlis171 .NET)
(compiled Dec  3 2012,18:21:49)
;
_computing_data_reduction
;
CrysAlisPro, Agilent Technologies,
Version 1.171.36.24 (release 03-12-2012 CrysAlis171 .NET)
(compiled Dec  3 2012,18:21:49)
;
_computing_structure_refinement 'SHELXL-97 (Sheldrick, 1997)'
_computing_structure_solution 'SHELXS-97 (Sheldrick, 1990)'
_diffrn_ambient_temperature 150(2)
_diffrn_measured_fraction_theta_full 0.999
_diffrn_measured_fraction_theta_max 0.999
_diffrn_measurement_device_type 'SuperNova, Single source at offset), Atlas'
_diffrn_measurement_method '\w scans'
_diffrn_radiation_monochromator mirror
_diffrn_radiation_source 'SuperNova (Cu) x-ray Source'
_diffrn_radiation_type CuK\a
_diffrn_radiation_wavelength 1.54184
_diffrn_reflns_av_R_equivalents 0.0912
_diffrn_reflns_av_sigmaI/netI 0.0670
_diffrn_reflns_limit_h_max 40
_diffrn_reflns_limit_h_min -40
_diffrn_reflns_limit_k_max 23
_diffrn_reflns_limit_k_min -21
_diffrn_reflns_limit_l_max 21
_diffrn_reflns_limit_l_min -21
_diffrn_reflns_number 38807
_diffrn_reflns_theta_full 67.50
_diffrn_reflns_theta_max 67.50
_diffrn_reflns_theta_min 2.62
_exptl_absorpt_coefficient_mu 2.315
_exptl_absorpt_correction_T_max 0.8736
_exptl_absorpt_correction_T_min 0.4895
_exptl_absorpt_correction_type analytical
_exptl_absorpt_process_details
;
CrysAlisPro, Agilent Technologies,
Version 1.171.36.24 (release 03-12-2012 CrysAlis171 .NET)
(compiled Dec  3 2012,18:21:49)
Analytical numeric absorption correction using a multifaceted crystal
            model based on expressions derived by R.C. Clark & J.S. Reid.
(Clark, R. C. & Reid, J. S. (1995). Acta Cryst. A51, 887-897)
;
_exptl_crystal_colour yellow
_exptl_crystal_density_diffrn 1.290
_exptl_crystal_description plate
_exptl_crystal_F_000 4936
_exptl_crystal_size_max 0.36
_exptl_crystal_size_mid 0.29
_exptl_crystal_size_min 0.06
_refine_diff_density_max 1.472
_refine_diff_density_min -2.038
_refine_diff_density_rms 0.129
_refine_ls_extinction_coef 0.000098(14)
_refine_ls_extinction_expression Fc^*^=kFc[1+0.001xFc^2^\l^3^/sin(2\q)]^-1/4^
_refine_ls_extinction_method SHELXL
_refine_ls_goodness_of_fit_ref 1.535
_refine_ls_hydrogen_treatment constr
_refine_ls_matrix_type full
_refine_ls_number_parameters 772
_refine_ls_number_reflns 10862
_refine_ls_number_restraints 532
_refine_ls_restrained_S_all 1.512
_refine_ls_R_factor_all 0.0898
_refine_ls_R_factor_gt 0.0711
_refine_ls_shift/su_max 0.002
_refine_ls_shift/su_mean 0.000
_refine_ls_structure_factor_coef Fsqd
_refine_ls_weighting_details 'calc w=1/[\s^2^(Fo^2^)+(0.0700P)^2^+0.0000P] where P=(Fo^2^+2Fc^2^)/3'
_refine_ls_weighting_scheme calc
_refine_ls_wR_factor_gt 0.1761
_refine_ls_wR_factor_ref 0.1899
_reflns_number_gt 8479
_reflns_number_total 10862
_reflns_threshold_expression >2sigma(I)
_cod_data_source_file ja408137t_si_003.cif
_cod_data_source_block cc
_cod_database_code 4120937

loop_
_symmetry_equiv_pos_as_xyz
'x, y, z'
'x, -y, z+1/2'
'x+1/2, y+1/2, z'
'x+1/2, -y+1/2, z+1/2'
'-x, -y, -z'
'-x, y, -z-1/2'
'-x+1/2, -y+1/2, -z'
'-x+1/2, y+1/2, -z-1/2'

loop_
_atom_site_label
_atom_site_type_symbol
_atom_site_fract_x
_atom_site_fract_y
_atom_site_fract_z
_atom_site_U_iso_or_equiv
_atom_site_adp_type
_atom_site_occupancy
_atom_site_symmetry_multiplicity
_atom_site_calc_flag
_atom_site_refinement_flags
_atom_site_disorder_assembly
_atom_site_disorder_group
Br1 Br 0.369417(15) 0.40627(2) 0.46809(3) 0.03796(18) Uani 1 1 d . . .
Cu1 Cu 0.355945(18) 0.29274(3) 0.44428(4) 0.02948(19) Uani 1 1 d . . .
Ni1 Ni 0.35755(2) 0.16626(3) 0.43186(4) 0.0255(2) Uani 1 1 d . . .
Si1 Si 0.40481(3) 0.21485(5) 0.50923(6) 0.0236(3) Uani 1 1 d . . .
Si2 Si 0.32618(3) 0.09231(6) 0.36490(6) 0.0251(3) Uani 1 1 d . . .
O1 O 0.42079(8) 0.14574(14) 0.55680(15) 0.0260(7) Uani 1 1 d . . .
O2 O 0.34581(8) 0.01477(14) 0.37854(16) 0.0275(7) Uani 1 1 d U . .
N1 N 0.41974(11) 0.27690(17) 0.5811(2) 0.0268(8) Uani 1 1 d . . .
N2 N 0.44965(10) 0.25766(18) 0.48190(19) 0.0273(8) Uani 1 1 d . . .
N3 N 0.31208(10) 0.09667(18) 0.2677(2) 0.0264(8) Uani 1 1 d . . .
N4 N 0.27347(10) 0.08126(18) 0.35606(19) 0.0248(8) Uani 1 1 d . . .
C1 C 0.32344(13) 0.2280(2) 0.3839(2) 0.0310(10) Uani 1 1 d . . .
C2 C 0.30155(14) 0.2715(2) 0.3575(3) 0.0339(11) Uani 1 1 d . . .
C3 C 0.27105(12) 0.3141(2) 0.3229(2) 0.0288(10) Uani 1 1 d . . .
C4 C 0.23859(15) 0.3314(2) 0.3615(3) 0.0375(12) Uani 1 1 d . . .
H4A H 0.2372 0.3176 0.4115 0.045 Uiso 1 1 calc R . .
C5 C 0.20795(15) 0.3688(2) 0.3280(3) 0.0421(12) Uani 1 1 d . . .
H5A H 0.1857 0.3802 0.3549 0.050 Uiso 1 1 calc R . .
C6 C 0.21008(14) 0.3892(3) 0.2555(3) 0.0415(13) Uani 1 1 d . . .
H6A H 0.1891 0.4143 0.2323 0.050 Uiso 1 1 calc R . .
C7 C 0.24267(15) 0.3733(3) 0.2166(3) 0.0416(13) Uani 1 1 d . . .
H7A H 0.2440 0.3877 0.1668 0.050 Uiso 1 1 calc R . .
C8 C 0.27356(14) 0.3365(2) 0.2497(3) 0.0372(11) Uani 1 1 d . . .
H8A H 0.2961 0.3266 0.2232 0.045 Uiso 1 1 calc R . .
C9 C 0.38317(11) 0.0823(2) 0.4663(2) 0.0217(8) Uani 1 1 d . . .
C10 C 0.41172(11) 0.0826(2) 0.5247(2) 0.0210(8) Uani 1 1 d . . .
C11 C 0.43076(11) 0.0232(2) 0.5522(2) 0.0219(8) Uani 1 1 d . . .
C12 C 0.41991(11) -0.0386(2) 0.5181(2) 0.0222(9) Uani 1 1 d . . .
H12A H 0.4325 -0.0796 0.5355 0.027 Uiso 1 1 calc R . .
C13 C 0.39171(11) -0.0448(2) 0.4599(2) 0.0221(8) Uani 1 1 d . . .
C14 C 0.37459(11) 0.0170(2) 0.4362(2) 0.0237(9) Uani 1 1 d . . .
C15 C 0.46190(12) 0.0267(2) 0.6164(2) 0.0253(9) Uani 1 1 d . . .
C16 C 0.49498(13) 0.0763(2) 0.5974(3) 0.0338(11) Uani 1 1 d . . .
H16A H 0.5139 0.0795 0.6393 0.051 Uiso 1 1 calc R . .
H16B H 0.4840 0.1221 0.5865 0.051 Uiso 1 1 calc R . .
H16C H 0.5080 0.0589 0.5542 0.051 Uiso 1 1 calc R . .
C17 C 0.48077(13) -0.0435(2) 0.6323(3) 0.0353(11) Uani 1 1 d . . .
H17A H 0.4607 -0.0765 0.6462 0.053 Uiso 1 1 calc R . .
H17B H 0.5005 -0.0390 0.6729 0.053 Uiso 1 1 calc R . .
H17C H 0.4932 -0.0601 0.5882 0.053 Uiso 1 1 calc R . .
C18 C 0.44245(13) 0.0510(2) 0.6860(2) 0.0299(10) Uani 1 1 d . . .
H18A H 0.4232 0.0167 0.7002 0.045 Uiso 1 1 calc R . .
H18B H 0.4294 0.0953 0.6763 0.045 Uiso 1 1 calc R . .
H18C H 0.4624 0.0565 0.7260 0.045 Uiso 1 1 calc R . .
C19 C 0.38126(12) -0.1144(2) 0.4243(2) 0.0262(9) Uani 1 1 d . . .
C20 C 0.40427(16) -0.1742(2) 0.4603(3) 0.0459(14) Uani 1 1 d . . .
H20A H 0.4323 -0.1663 0.4560 0.069 Uiso 1 1 calc R . .
H20B H 0.3968 -0.2175 0.4355 0.069 Uiso 1 1 calc R . .
H20C H 0.3984 -0.1772 0.5125 0.069 Uiso 1 1 calc R . .
C21 C 0.39002(13) -0.1139(2) 0.3424(3) 0.0335(11) Uani 1 1 d . . .
H21A H 0.4183 -0.1108 0.3371 0.050 Uiso 1 1 calc R . .
H21B H 0.3772 -0.0740 0.3184 0.050 Uiso 1 1 calc R . .
H21C H 0.3801 -0.1564 0.3192 0.050 Uiso 1 1 calc R . .
C22 C 0.33732(13) -0.1290(2) 0.4339(3) 0.0350(11) Uani 1 1 d . . .
H22A H 0.3216 -0.0919 0.4107 0.052 Uiso 1 1 calc R . .
H22B H 0.3323 -0.1311 0.4865 0.052 Uiso 1 1 calc R . .
H22C H 0.3302 -0.1731 0.4105 0.052 Uiso 1 1 calc R . .
C23 C 0.45030(13) 0.2962(2) 0.5439(2) 0.0283(10) Uani 1 1 d . A .
C24 C 0.48039(14) 0.3480(2) 0.5676(3) 0.0359(11) Uani 1 1 d . . .
C25 C 0.4683(4) 0.4173(10) 0.5637(14) 0.0475(19) Uani 0.60 1 d PU A 5
H25A H 0.4431 0.4290 0.5435 0.057 Uiso 0.60 1 calc PR A 5
C26 C 0.4939(3) 0.4687(6) 0.5902(8) 0.0507(18) Uani 0.60 1 d PU A 5
H26A H 0.4863 0.5158 0.5875 0.061 Uiso 0.60 1 calc PR A 5
C27 C 0.5306(3) 0.4505(6) 0.6204(8) 0.0530(17) Uani 0.60 1 d PU A 5
H27A H 0.5483 0.4851 0.6383 0.064 Uiso 0.60 1 calc PR A 5
C28 C 0.5409(4) 0.3827(6) 0.6240(8) 0.0522(15) Uani 0.60 1 d PU A 5
H28A H 0.5658 0.3714 0.6463 0.063 Uiso 0.60 1 calc PR A 5
C29 C 0.51644(16) 0.3264(3) 0.5961(3) 0.0503(11) Uani 0.60 1 d PU A 5
H29 H 0.5244 0.2795 0.5973 0.060 Uiso 0.60 1 calc PR A 5
C25A C 0.4769(7) 0.4197(16) 0.563(2) 0.049(2) Uani 0.40 1 d PU A 6
H25B H 0.4534 0.4399 0.5433 0.059 Uiso 0.40 1 calc PR A 6
C26A C 0.5083(5) 0.4617(10) 0.5874(13) 0.0513(18) Uani 0.40 1 d PU A 6
H26B H 0.5051 0.5104 0.5871 0.062 Uiso 0.40 1 calc PR A 6
C27A C 0.5434(5) 0.4337(9) 0.6117(12) 0.0537(18) Uani 0.40 1 d PU A 6
H27B H 0.5644 0.4636 0.6259 0.064 Uiso 0.40 1 calc PR A 6
C28A C 0.5489(6) 0.3642(9) 0.6158(12) 0.0520(16) Uani 0.40 1 d PU A 6
H28B H 0.5732 0.3438 0.6310 0.062 Uiso 0.40 1 calc PR A 6
C29A C 0.51644(16) 0.3264(3) 0.5961(3) 0.0503(11) Uani 0.40 1 d PU A 6
H29A H 0.5190 0.2780 0.6031 0.060 Uiso 0.40 1 calc PR A 6
C30 C 0.40973(14) 0.2877(2) 0.6584(2) 0.0321(10) Uani 1 1 d . . .
C31 C 0.44245(16) 0.2600(3) 0.7106(3) 0.0416(12) Uani 1 1 d . . .
H31A H 0.4485 0.2124 0.6973 0.062 Uiso 1 1 calc R . .
H31B H 0.4339 0.2614 0.7614 0.062 Uiso 1 1 calc R . .
H31C H 0.4659 0.2887 0.7067 0.062 Uiso 1 1 calc R . .
C32 C 0.40174(19) 0.3644(3) 0.6744(3) 0.0490(14) Uani 1 1 d . . .
H32A H 0.3812 0.3815 0.6397 0.074 Uiso 1 1 calc R . .
H32B H 0.4257 0.3911 0.6687 0.074 Uiso 1 1 calc R . .
H32C H 0.3932 0.3693 0.7249 0.074 Uiso 1 1 calc R . .
C33 C 0.37231(16) 0.2464(3) 0.6681(3) 0.0445(12) Uani 1 1 d . . .
H33A H 0.3773 0.1974 0.6587 0.067 Uiso 1 1 calc R . .
H33B H 0.3518 0.2630 0.6332 0.067 Uiso 1 1 calc R . .
H33C H 0.3639 0.2521 0.7185 0.067 Uiso 1 1 calc R . .
C34 C 0.47117(14) 0.2643(2) 0.4138(3) 0.0361(11) Uani 1 1 d . . .
C35 C 0.51245(15) 0.2361(3) 0.4264(4) 0.0543(15) Uani 1 1 d . . .
H35A H 0.5112 0.1885 0.4443 0.081 Uiso 1 1 calc R . .
H35B H 0.5268 0.2647 0.4630 0.081 Uiso 1 1 calc R . .
H35C H 0.5259 0.2371 0.3799 0.081 Uiso 1 1 calc R . .
C36 C 0.4725(2) 0.3388(3) 0.3879(4) 0.0595(17) Uani 1 1 d . . .
H36A H 0.4457 0.3557 0.3782 0.089 Uiso 1 1 calc R . .
H36B H 0.4869 0.3415 0.3426 0.089 Uiso 1 1 calc R . .
H36C H 0.4856 0.3672 0.4261 0.089 Uiso 1 1 calc R . .
C37 C 0.45006(18) 0.2183(4) 0.3568(3) 0.0568(16) Uani 1 1 d . . .
H37A H 0.4240 0.2371 0.3447 0.085 Uiso 1 1 calc R . .
H37B H 0.4476 0.1716 0.3768 0.085 Uiso 1 1 calc R . .
H37C H 0.4650 0.2166 0.3121 0.085 Uiso 1 1 calc R . .
C38 C 0.27396(12) 0.0924(2) 0.2836(2) 0.0266(10) Uani 1 1 d . . .
C39 C 0.23925(12) 0.0992(2) 0.2315(2) 0.0265(9) Uani 1 1 d . . .
C40 C 0.22516(14) 0.0414(3) 0.1936(3) 0.0394(12) Uani 1 1 d . . .
H40A H 0.2385 -0.0014 0.1985 0.047 Uiso 1 1 calc R . .
C41 C 0.19131(16) 0.0469(3) 0.1484(3) 0.0551(16) Uani 1 1 d . . .
H41A H 0.1811 0.0075 0.1230 0.066 Uiso 1 1 calc R . .
C42 C 0.17259(15) 0.1100(4) 0.1407(3) 0.0582(17) Uani 1 1 d . . .
H42A H 0.1497 0.1138 0.1094 0.070 Uiso 1 1 calc R . .
C43 C 0.18675(15) 0.1672(3) 0.1777(3) 0.0486(14) Uani 1 1 d . . .
H43A H 0.1734 0.2100 0.1726 0.058 Uiso 1 1 calc R . .
C44 C 0.22072(14) 0.1625(3) 0.2227(3) 0.0356(11) Uani 1 1 d . . .
H44A H 0.2311 0.2023 0.2471 0.043 Uiso 1 1 calc R . .
C45 C 0.33208(13) 0.1076(2) 0.1981(2) 0.0296(10) Uani 1 1 d . . .
C46 C 0.37517(15) 0.1208(3) 0.2207(3) 0.0498(14) Uani 1 1 d . . .
H46A H 0.3858 0.0808 0.2478 0.075 Uiso 1 1 calc R . .
H46B H 0.3772 0.1618 0.2521 0.075 Uiso 1 1 calc R . .
H46C H 0.3900 0.1281 0.1764 0.075 Uiso 1 1 calc R . .
C47 C 0.31599(17) 0.1702(3) 0.1568(3) 0.0523(15) Uani 1 1 d . . .
H47A H 0.2894 0.1605 0.1375 0.079 Uiso 1 1 calc R . .
H47B H 0.3327 0.1809 0.1158 0.079 Uiso 1 1 calc R . .
H47C H 0.3156 0.2098 0.1904 0.079 Uiso 1 1 calc R . .
C48 C 0.33015(17) 0.0432(3) 0.1507(3) 0.0509(14) Uani 1 1 d . . .
H48A H 0.3030 0.0347 0.1338 0.076 Uiso 1 1 calc R . .
H48B H 0.3400 0.0037 0.1796 0.076 Uiso 1 1 calc R . .
H48C H 0.3462 0.0497 0.1079 0.076 Uiso 1 1 calc R . .
C49 C 0.24118(13) 0.0796(2) 0.4080(2) 0.0309(10) Uani 1 1 d . . .
C50 C 0.22843(15) 0.1528(2) 0.4263(3) 0.0390(11) Uani 1 1 d . . .
H50A H 0.2179 0.1755 0.3815 0.058 Uiso 1 1 calc R . .
H50B H 0.2510 0.1789 0.4465 0.058 Uiso 1 1 calc R . .
H50C H 0.2082 0.1511 0.4628 0.058 Uiso 1 1 calc R . .
C51 C 0.25858(16) 0.0452(3) 0.4775(3) 0.0432(12) Uani 1 1 d . . .
H51A H 0.2652 -0.0028 0.4666 0.065 Uiso 1 1 calc R . .
H51B H 0.2395 0.0463 0.5160 0.065 Uiso 1 1 calc R . .
H51C H 0.2823 0.0699 0.4945 0.065 Uiso 1 1 calc R . .
C52 C 0.20614(14) 0.0381(3) 0.3783(3) 0.0428(12) Uani 1 1 d . . .
H52A H 0.2151 -0.0062 0.3592 0.064 Uiso 1 1 calc R . .
H52B H 0.1925 0.0639 0.3385 0.064 Uiso 1 1 calc R . .
H52C H 0.1883 0.0298 0.4180 0.064 Uiso 1 1 calc R . .
C53 C 0.3954(3) 0.3910(5) 0.1124(5) 0.0862(16) Uani 0.596(6) 1 d PDU B 1
C54 C 0.3891(4) 0.4529(5) 0.1453(6) 0.0857(18) Uani 0.596(6) 1 d PDU B 1
H54A H 0.3914 0.4944 0.1180 0.103 Uiso 0.596(6) 1 calc PR B 1
C55 C 0.3795(4) 0.4555(5) 0.2176(6) 0.0868(19) Uani 0.596(6) 1 d PDU B 1
H55A H 0.3749 0.4988 0.2401 0.104 Uiso 0.596(6) 1 calc PR B 1
C56 C 0.3766(4) 0.3965(5) 0.2570(6) 0.0862(19) Uani 0.596(6) 1 d PDU B 1
H56A H 0.3698 0.3984 0.3071 0.103 Uiso 0.596(6) 1 calc PR B 1
C57 C 0.3832(4) 0.3351(5) 0.2251(6) 0.0859(18) Uani 0.596(6) 1 d PDU B 1
H57A H 0.3816 0.2938 0.2530 0.103 Uiso 0.596(6) 1 calc PR B 1
C58 C 0.3924(4) 0.3321(5) 0.1524(6) 0.0865(18) Uani 0.596(6) 1 d PDU B 1
H58A H 0.3966 0.2886 0.1299 0.104 Uiso 0.596(6) 1 calc PR B 1
C59 C 0.4056(5) 0.3890(7) 0.0317(7) 0.094(3) Uani 0.596(6) 1 d PDU B 1
H59A H 0.4091 0.4362 0.0137 0.141 Uiso 0.596(6) 1 calc PR B 1
H59B H 0.3844 0.3665 0.0026 0.141 Uiso 0.596(6) 1 calc PR B 1
H59C H 0.4299 0.3630 0.0268 0.141 Uiso 0.596(6) 1 calc PR B 1
C53A C 0.3846(4) 0.4099(6) 0.1864(7) 0.0860(16) Uani 0.404(6) 1 d PDU B 2
C54A C 0.3888(6) 0.4465(7) 0.1228(7) 0.0857(18) Uani 0.404(6) 1 d PDU B 2
H54B H 0.3877 0.4954 0.1238 0.103 Uiso 0.404(6) 1 calc PR B 2
C55A C 0.3944(6) 0.4132(7) 0.0584(7) 0.088(2) Uani 0.404(6) 1 d PDU B 2
H55B H 0.3972 0.4389 0.0145 0.106 Uiso 0.404(6) 1 calc PR B 2
C56A C 0.3960(5) 0.3424(7) 0.0567(8) 0.089(2) Uani 0.404(6) 1 d PDU B 2
H56B H 0.3991 0.3189 0.0114 0.107 Uiso 0.404(6) 1 calc PR B 2
C57A C 0.3933(6) 0.3063(7) 0.1202(8) 0.0885(19) Uani 0.404(6) 1 d PDU B 2
H57B H 0.3951 0.2574 0.1196 0.106 Uiso 0.404(6) 1 calc PR B 2
C58A C 0.3878(6) 0.3399(6) 0.1855(8) 0.0866(18) Uani 0.404(6) 1 d PDU B 2
H58B H 0.3862 0.3144 0.2299 0.104 Uiso 0.404(6) 1 calc PR B 2
C59A C 0.3773(6) 0.4476(9) 0.2576(9) 0.089(3) Uani 0.404(6) 1 d PDU B 2
H59D H 0.3764 0.4974 0.2484 0.133 Uiso 0.404(6) 1 calc PR B 2
H59E H 0.3984 0.4372 0.2941 0.133 Uiso 0.404(6) 1 calc PR B 2
H59F H 0.3523 0.4325 0.2763 0.133 Uiso 0.404(6) 1 calc PR B 2
C60 C 0.2805(9) 0.3596(13) 0.0187(17) 0.157(8) Uiso 0.50 1 d PDU C -3
H60A H 0.3026 0.3770 0.0496 0.236 Uiso 0.50 1 calc PR C -3
H60B H 0.2564 0.3823 0.0328 0.236 Uiso 0.50 1 calc PR C -3
H60C H 0.2850 0.3694 -0.0331 0.236 Uiso 0.50 1 calc PR C -3
C61 C 0.2403(7) 0.1645(10) -0.0067(13) 0.126(5) Uiso 0.50 1 d PDU C -3
H61A H 0.2421 0.1463 0.0443 0.151 Uiso 0.50 1 calc PR C -3
H61B H 0.2600 0.1401 -0.0352 0.151 Uiso 0.50 1 calc PR C -3
C62 C 0.2495(9) 0.2358(14) -0.0048(15) 0.142(5) Uiso 0.50 1 d PDU C -3
H62A H 0.2522 0.2465 -0.0576 0.170 Uiso 0.50 1 calc PR C -3
H62B H 0.2242 0.2569 0.0075 0.170 Uiso 0.50 1 calc PR C -3
C63 C 0.2768(7) 0.2811(12) 0.0297(15) 0.145(6) Uiso 0.50 1 d PDU C -3
H63A H 0.3027 0.2620 0.0191 0.173 Uiso 0.50 1 calc PR C -3
H63B H 0.2738 0.2747 0.0832 0.173 Uiso 0.50 1 calc PR C -3
C64 C 0.1947(6) 0.1464(10) -0.0448(13) 0.112(6) Uiso 0.50 1 d PDU C -3
H64A H 0.1903 0.0965 -0.0440 0.168 Uiso 0.50 1 calc PR C -3
H64B H 0.1928 0.1630 -0.0958 0.168 Uiso 0.50 1 calc PR C -3
H64C H 0.1749 0.1695 -0.0163 0.168 Uiso 0.50 1 calc PR C -3

loop_
_atom_site_aniso_label
_atom_site_aniso_U_11
_atom_site_aniso_U_22
_atom_site_aniso_U_33
_atom_site_aniso_U_23
_atom_site_aniso_U_13
_atom_site_aniso_U_12
Br1 0.0443(3) 0.0250(3) 0.0425(3) -0.00067(19) -0.0198(2) 0.00625(19)
Cu1 0.0275(3) 0.0257(3) 0.0336(4) -0.0015(3) -0.0173(3) 0.0041(2)
Ni1 0.0232(4) 0.0232(4) 0.0281(4) -0.0004(3) -0.0202(3) 0.0041(3)
Si1 0.0217(5) 0.0220(5) 0.0255(6) -0.0006(4) -0.0173(5) 0.0017(4)
Si2 0.0208(5) 0.0286(6) 0.0240(6) -0.0012(4) -0.0184(5) 0.0038(4)
O1 0.0282(15) 0.0217(14) 0.0259(15) -0.0004(11) -0.0204(13) -0.0017(11)
O2 0.0249(13) 0.0283(14) 0.0271(14) -0.0040(11) -0.0223(12) 0.0032(11)
N1 0.0302(19) 0.0226(17) 0.0259(18) -0.0007(14) -0.0160(16) 0.0018(14)
N2 0.0254(18) 0.0309(19) 0.0246(18) 0.0037(15) -0.0107(15) 0.0002(14)
N3 0.0181(17) 0.034(2) 0.0254(18) -0.0012(15) -0.0133(15) 0.0036(14)
N4 0.0175(17) 0.0329(18) 0.0230(18) -0.0025(14) -0.0110(14) 0.0032(14)
C1 0.032(2) 0.029(2) 0.030(2) -0.0017(18) -0.019(2) 0.0003(18)
C2 0.034(2) 0.035(2) 0.031(2) -0.0020(19) -0.021(2) 0.002(2)
C3 0.026(2) 0.024(2) 0.034(2) -0.0041(17) -0.0212(19) 0.0047(17)
C4 0.043(3) 0.030(2) 0.037(3) -0.001(2) -0.021(2) 0.006(2)
C5 0.034(3) 0.035(3) 0.056(3) -0.003(2) -0.016(2) 0.006(2)
C6 0.033(3) 0.038(3) 0.050(3) 0.002(2) -0.030(2) 0.008(2)
C7 0.046(3) 0.038(3) 0.038(3) 0.006(2) -0.025(2) 0.003(2)
C8 0.033(2) 0.038(3) 0.039(3) -0.001(2) -0.017(2) 0.006(2)
C9 0.0154(18) 0.028(2) 0.021(2) 0.0009(16) -0.0119(16) 0.0025(15)
C10 0.0171(18) 0.025(2) 0.0198(19) -0.0025(15) -0.0111(16) -0.0014(15)
C11 0.0167(19) 0.029(2) 0.0190(19) 0.0018(16) -0.0120(16) 0.0029(16)
C12 0.0190(19) 0.026(2) 0.021(2) 0.0008(15) -0.0119(17) 0.0044(15)
C13 0.0182(19) 0.027(2) 0.0197(19) -0.0010(16) -0.0114(16) -0.0009(16)
C14 0.0178(19) 0.033(2) 0.0195(19) 0.0002(16) -0.0153(17) 0.0010(16)
C15 0.022(2) 0.028(2) 0.024(2) -0.0009(16) -0.0174(18) 0.0034(16)
C16 0.024(2) 0.044(3) 0.031(2) 0.003(2) -0.018(2) -0.0015(19)
C17 0.033(2) 0.039(3) 0.032(2) -0.0033(19) -0.024(2) 0.013(2)
C18 0.030(2) 0.036(2) 0.022(2) 0.0007(17) -0.0127(18) -0.0004(18)
C19 0.025(2) 0.024(2) 0.027(2) -0.0019(17) -0.0176(18) 0.0025(16)
C20 0.057(3) 0.024(2) 0.053(3) -0.006(2) -0.035(3) 0.008(2)
C21 0.029(2) 0.038(2) 0.032(2) -0.0126(19) -0.014(2) 0.0049(19)
C22 0.032(2) 0.036(2) 0.035(2) -0.003(2) -0.015(2) -0.0130(19)
C23 0.033(2) 0.024(2) 0.026(2) 0.0015(17) -0.0183(19) 0.0038(18)
C24 0.039(3) 0.032(2) 0.035(2) 0.0051(19) -0.020(2) -0.012(2)
C25 0.042(5) 0.035(3) 0.064(3) 0.007(3) -0.022(4) -0.017(3)
C26 0.044(4) 0.037(3) 0.069(3) 0.007(2) -0.024(4) -0.018(3)
C27 0.044(4) 0.043(3) 0.070(3) 0.006(3) -0.025(3) -0.018(3)
C28 0.044(3) 0.045(3) 0.065(3) 0.007(3) -0.028(3) -0.015(2)
C29 0.043(2) 0.045(2) 0.060(2) 0.009(2) -0.028(2) -0.0156(19)
C25A 0.044(5) 0.035(3) 0.065(3) 0.007(3) -0.025(4) -0.017(4)
C26A 0.045(4) 0.038(3) 0.069(3) 0.007(3) -0.024(4) -0.018(3)
C27A 0.045(4) 0.044(3) 0.069(3) 0.006(3) -0.027(3) -0.017(3)
C28A 0.045(3) 0.045(3) 0.064(3) 0.007(3) -0.028(3) -0.016(3)
C29A 0.043(2) 0.045(2) 0.060(2) 0.009(2) -0.028(2) -0.0156(19)
C30 0.039(3) 0.030(2) 0.026(2) -0.0028(18) -0.013(2) 0.0051(19)
C31 0.048(3) 0.047(3) 0.028(2) 0.004(2) -0.020(2) -0.001(2)
C32 0.076(4) 0.037(3) 0.034(3) -0.004(2) -0.005(3) 0.016(3)
C33 0.044(3) 0.049(3) 0.040(3) -0.002(2) -0.008(2) 0.003(2)
C34 0.032(3) 0.036(3) 0.039(3) 0.002(2) -0.010(2) 0.004(2)
C35 0.030(3) 0.071(4) 0.062(4) -0.005(3) -0.006(3) 0.012(3)
C36 0.077(4) 0.048(3) 0.056(4) 0.021(3) 0.023(3) 0.009(3)
C37 0.051(3) 0.083(4) 0.036(3) -0.009(3) -0.003(3) -0.012(3)
C38 0.026(2) 0.026(2) 0.027(2) -0.0033(16) -0.0174(19) 0.0033(16)
C39 0.018(2) 0.040(2) 0.021(2) -0.0025(17) -0.0114(17) 0.0012(17)
C40 0.031(2) 0.048(3) 0.037(3) -0.007(2) -0.018(2) -0.004(2)
C41 0.042(3) 0.077(4) 0.044(3) -0.013(3) -0.024(3) -0.017(3)
C42 0.027(3) 0.100(5) 0.044(3) -0.003(3) -0.027(3) 0.008(3)
C43 0.030(3) 0.074(4) 0.040(3) 0.004(3) -0.018(2) 0.020(3)
C44 0.030(2) 0.045(3) 0.031(2) 0.000(2) -0.016(2) 0.006(2)
C45 0.025(2) 0.035(2) 0.027(2) -0.0006(18) -0.0084(18) 0.0012(18)
C46 0.031(3) 0.072(4) 0.045(3) 0.000(3) -0.009(2) -0.007(3)
C47 0.049(3) 0.059(4) 0.048(3) 0.024(3) 0.005(3) 0.010(3)
C48 0.054(3) 0.055(3) 0.044(3) -0.016(3) 0.012(3) -0.017(3)
C49 0.032(2) 0.035(2) 0.025(2) -0.0011(18) -0.0068(19) 0.0044(19)
C50 0.039(3) 0.037(3) 0.041(3) -0.003(2) -0.004(2) 0.007(2)
C51 0.046(3) 0.053(3) 0.030(3) 0.005(2) -0.004(2) 0.011(2)
C52 0.032(3) 0.050(3) 0.047(3) -0.007(2) -0.002(2) -0.007(2)
C53 0.112(3) 0.071(3) 0.075(4) 0.001(3) -0.010(4) 0.009(3)
C54 0.111(4) 0.070(3) 0.075(4) 0.002(3) -0.009(4) 0.006(3)
C55 0.112(4) 0.073(3) 0.074(4) 0.002(3) -0.009(4) 0.007(4)
C56 0.109(4) 0.075(3) 0.074(4) 0.003(3) -0.009(4) 0.007(4)
C57 0.108(4) 0.073(3) 0.075(4) 0.003(3) -0.013(4) 0.008(3)
C58 0.110(4) 0.071(3) 0.076(4) 0.001(3) -0.011(4) 0.007(3)
C59 0.120(6) 0.082(5) 0.079(4) 0.000(4) -0.002(5) 0.008(5)
C53A 0.111(3) 0.072(3) 0.074(4) 0.003(3) -0.010(4) 0.008(3)
C54A 0.112(4) 0.070(3) 0.074(4) 0.002(3) -0.009(4) 0.006(3)
C55A 0.116(4) 0.072(4) 0.076(4) 0.000(3) -0.006(4) 0.008(4)
C56A 0.118(4) 0.072(4) 0.077(4) 0.000(3) -0.007(4) 0.006(4)
C57A 0.114(4) 0.073(3) 0.078(4) 0.001(3) -0.008(4) 0.007(4)
C58A 0.110(4) 0.072(3) 0.076(4) 0.003(3) -0.010(4) 0.007(3)
C59A 0.119(6) 0.072(5) 0.074(5) 0.005(4) -0.006(6) 0.008(6)

loop_
_atom_type_symbol
_atom_type_description
_atom_type_scat_dispersion_real
_atom_type_scat_dispersion_imag
_atom_type_scat_source
C C 0.0181 0.0091 'International Tables Vol C Tables 4.2.6.8 and 6.1.1.4'
H H 0.0000 0.0000 'International Tables Vol C Tables 4.2.6.8 and 6.1.1.4'
N N 0.0311 0.0180 'International Tables Vol C Tables 4.2.6.8 and 6.1.1.4'
O O 0.0492 0.0322 'International Tables Vol C Tables 4.2.6.8 and 6.1.1.4'
Si Si 0.2541 0.3302 'International Tables Vol C Tables 4.2.6.8 and 6.1.1.4'
Ni Ni -3.0029 0.5091 'International Tables Vol C Tables 4.2.6.8 and 6.1.1.4'
Cu Cu -1.9646 0.5888 'International Tables Vol C Tables 4.2.6.8 and 6.1.1.4'
Br Br -0.6763 1.2805 'International Tables Vol C Tables 4.2.6.8 and 6.1.1.4'

loop_
_geom_angle_atom_site_label_1
_geom_angle_atom_site_label_2
_geom_angle_atom_site_label_3
_geom_angle
C1 Cu1 Br1 145.11(13)
C1 Cu1 C2 29.92(17)
Br1 Cu1 C2 115.44(11)
C1 Cu1 Ni1 48.02(12)
Br1 Cu1 Ni1 166.07(3)
C2 Cu1 Ni1 77.92(11)
C1 Cu1 Si1 103.02(13)
Br1 Cu1 Si1 111.48(3)
C2 Cu1 Si1 132.94(11)
Ni1 Cu1 Si1 55.02(3)
C1 Ni1 C9 162.94(17)
C1 Ni1 Si2 82.91(13)
C9 Ni1 Si2 80.15(12)
C1 Ni1 Si1 115.62(13)
C9 Ni1 Si1 81.43(11)
Si2 Ni1 Si1 160.93(5)
C1 Ni1 Cu1 52.15(13)
C9 Ni1 Cu1 144.85(11)
Si2 Ni1 Cu1 134.99(4)
Si1 Ni1 Cu1 63.49(3)
O1 Si1 N1 94.80(14)
O1 Si1 N2 104.14(16)
N1 Si1 N2 71.69(17)
O1 Si1 C23 101.98(14)
N1 Si1 C23 35.45(17)
N2 Si1 C23 36.24(17)
O1 Si1 Ni1 101.10(10)
N1 Si1 Ni1 150.69(13)
N2 Si1 Ni1 126.52(12)
C23 Si1 Ni1 154.72(12)
O1 Si1 Cu1 157.02(12)
N1 Si1 Cu1 95.65(11)
N2 Si1 Cu1 98.56(11)
C23 Si1 Cu1 98.39(10)
Ni1 Si1 Cu1 61.49(3)
O2 Si2 N3 106.01(16)
O2 Si2 N4 107.46(16)
N3 Si2 N4 72.55(16)
O2 Si2 Ni1 109.43(10)
N3 Si2 Ni1 128.92(13)
N4 Si2 Ni1 126.91(13)
O2 Si2 C38 113.59(14)
N3 Si2 C38 36.63(17)
N4 Si2 C38 36.09(17)
Ni1 Si2 C38 136.98(11)
C10 O1 Si1 115.4(2)
C14 O2 Si2 110.4(2)
C23 N1 C30 132.0(4)
C23 N1 Si1 91.3(3)
C30 N1 Si1 134.6(3)
C23 N2 C34 131.5(4)
C23 N2 Si1 90.4(3)
C34 N2 Si1 136.3(3)
C38 N3 C45 132.8(3)
C38 N3 Si2 90.3(3)
C45 N3 Si2 136.6(3)
C38 N4 C49 132.3(3)
C38 N4 Si2 90.6(3)
C49 N4 Si2 135.3(3)
C2 C1 Ni1 174.9(4)
C2 C1 Cu1 95.7(3)
Ni1 C1 Cu1 79.82(15)
C1 C2 C3 170.5(5)
C1 C2 Cu1 54.3(2)
C3 C2 Cu1 134.6(3)
C4 C3 C8 119.4(4)
C4 C3 C2 119.9(4)
C8 C3 C2 120.7(5)
C3 C4 C5 120.8(5)
C6 C5 C4 119.7(5)
C5 C6 C7 120.2(4)
C6 C7 C8 120.6(5)
C7 C8 C3 119.3(5)
C14 C9 C10 115.0(3)
C14 C9 Ni1 123.1(3)
C10 C9 Ni1 121.8(3)
O1 C10 C11 118.9(3)
O1 C10 C9 117.1(3)
C11 C10 C9 124.0(4)
C12 C11 C10 116.0(3)
C12 C11 C15 122.2(3)
C10 C11 C15 121.7(3)
C11 C12 C13 124.7(4)
C14 C13 C12 115.1(4)
C14 C13 C19 122.7(3)
C12 C13 C19 122.3(3)
C13 C14 C9 125.2(3)
C13 C14 O2 118.3(3)
C9 C14 O2 116.5(3)
C17 C15 C18 108.3(4)
C17 C15 C16 106.9(4)
C18 C15 C16 110.3(4)
C17 C15 C11 112.0(3)
C18 C15 C11 109.0(3)
C16 C15 C11 110.3(3)
C13 C19 C21 110.7(4)
C13 C19 C20 112.3(3)
C21 C19 C20 107.5(4)
C13 C19 C22 108.8(4)
C21 C19 C22 110.2(3)
C20 C19 C22 107.3(4)
N1 C23 N2 106.7(4)
N1 C23 C24 126.5(4)
N2 C23 C24 126.8(5)
N1 C23 Si1 53.3(2)
N2 C23 Si1 53.4(2)
C24 C23 Si1 178.7(3)
C29 C24 C25A 113.3(9)
C29 C24 C25 124.3(6)
C25A C24 C25 12.3(14)
C29 C24 C23 119.9(4)
C25A C24 C23 126.7(9)
C25 C24 C23 115.6(6)
C26 C25 C24 119.0(11)
C27 C26 C25 119.8(11)
C28 C27 C26 119.3(10)
C27 C28 C29 124.3(9)
C24 C29 C28 113.3(6)
C24 C25A C26A 119.8(19)
C27A C26A C25A 121.2(17)
C28A C27A C26A 121.8(15)
N1 C30 C33 105.5(4)
N1 C30 C31 110.2(4)
C33 C30 C31 109.7(4)
N1 C30 C32 111.6(4)
C33 C30 C32 109.1(4)
C31 C30 C32 110.6(4)
N2 C34 C36 111.4(4)
N2 C34 C35 109.8(4)
C36 C34 C35 110.3(5)
N2 C34 C37 106.3(4)
C36 C34 C37 111.4(5)
C35 C34 C37 107.5(5)
N4 C38 N3 106.1(3)
N4 C38 C39 126.5(4)
N3 C38 C39 127.4(4)
N4 C38 Si2 53.3(2)
N3 C38 Si2 53.1(2)
C39 C38 Si2 174.9(3)
C44 C39 C40 120.6(4)
C44 C39 C38 119.9(4)
C40 C39 C38 119.5(4)
C39 C40 C41 119.5(5)
C42 C41 C40 119.6(5)
C43 C42 C41 120.8(4)
C42 C43 C44 120.1(5)
C39 C44 C43 119.4(5)
N3 C45 C48 111.0(4)
N3 C45 C47 111.4(4)
C48 C45 C47 111.8(4)
N3 C45 C46 105.8(4)
C48 C45 C46 107.8(4)
C47 C45 C46 108.7(4)
N4 C49 C52 112.5(4)
N4 C49 C51 105.1(4)
C52 C49 C51 109.5(4)
N4 C49 C50 110.3(4)
C52 C49 C50 109.9(4)
C51 C49 C50 109.3(4)
C58 C53 C54 119.1(8)
C58 C53 C59 121.4(8)
C54 C53 C59 119.5(8)
C53 C54 C55 120.3(8)
C56 C55 C54 120.1(8)
C57 C56 C55 120.0(8)
C56 C57 C58 120.2(8)
C53 C58 C57 120.3(8)
C58A C53A C54A 119.7(9)
C58A C53A C59A 120.4(9)
C54A C53A C59A 119.9(9)
C55A C54A C53A 120.4(9)
C54A C55A C56A 120.1(9)
C57A C56A C55A 119.4(9)
C56A C57A C58A 120.5(9)
C53A C58A C57A 119.8(9)
C62 C61 C64 114(2)
C63 C62 C61 140(3)
C62 C63 C60 128(3)

loop_
_geom_bond_atom_site_label_1
_geom_bond_atom_site_label_2
_geom_bond_distance
Br1 Cu1 2.2855(7)
Cu1 C1 1.976(4)
Cu1 C2 2.420(4)
Cu1 Ni1 2.4628(9)
Cu1 Si1 2.5080(11)
Ni1 C1 1.860(4)
Ni1 C9 1.940(4)
Ni1 Si2 2.1374(12)
Ni1 Si1 2.2962(11)
Si1 O1 1.673(3)
Si1 N1 1.831(3)
Si1 N2 1.834(4)
Si1 C23 2.284(4)
Si2 O2 1.660(3)
Si2 N3 1.811(4)
Si2 N4 1.817(3)
Si2 C38 2.266(4)
O1 C10 1.385(5)
O2 C14 1.406(4)
N1 C23 1.325(6)
N1 C30 1.475(6)
N2 C23 1.350(6)
N2 C34 1.474(6)
N3 C38 1.352(6)
N3 C45 1.480(6)
N4 C38 1.335(6)
N4 C49 1.486(6)
C1 C2 1.213(6)
C2 C3 1.451(6)
C3 C4 1.382(7)
C3 C8 1.405(7)
C4 C5 1.392(6)
C5 C6 1.381(8)
C6 C7 1.382(8)
C7 C8 1.390(6)
C9 C14 1.404(6)
C9 C10 1.409(5)
C10 C11 1.402(6)
C11 C12 1.392(6)
C11 C15 1.546(5)
C12 C13 1.403(5)
C13 C14 1.394(6)
C13 C19 1.531(5)
C15 C17 1.529(6)
C15 C18 1.530(6)
C15 C16 1.536(6)
C19 C21 1.532(6)
C19 C20 1.532(6)
C19 C22 1.548(6)
C23 C24 1.488(6)
C24 C29 1.381(7)
C24 C25A 1.40(3)
C24 C25 1.41(2)
C25 C26 1.397(15)
C26 C27 1.395(13)
C27 C28 1.362(15)
C28 C29 1.453(13)
C25A C26A 1.40(2)
C26A C27A 1.37(2)
C27A C28A 1.36(2)
C30 C33 1.528(7)
C30 C31 1.532(6)
C30 C32 1.541(6)
C34 C36 1.520(7)
C34 C35 1.522(7)
C34 C37 1.524(7)
C38 C39 1.491(5)
C39 C44 1.386(6)
C39 C40 1.390(6)
C40 C41 1.393(7)
C41 C42 1.386(9)
C42 C43 1.373(9)
C43 C44 1.393(6)
C45 C48 1.515(7)
C45 C47 1.518(7)
C45 C46 1.534(6)
C49 C52 1.523(6)
C49 C51 1.525(6)
C49 C50 1.526(6)
C53 C58 1.361(9)
C53 C54 1.363(9)
C53 C59 1.523(15)
C54 C55 1.369(10)
C55 C56 1.357(10)
C56 C57 1.347(10)
C57 C58 1.373(10)
C53A C58A 1.361(10)
C53A C54A 1.367(10)
C53A C59A 1.517(17)
C54A C55A 1.357(10)
C55A C56A 1.375(10)
C56A C57A 1.357(10)
C57A C58A 1.373(10)
C60 C63 1.54(2)
C61 C62 1.418(17)
C61 C64 1.71(3)
C62 C63 1.407(17)
